data_7106484
loop_
_publ_author_name
'V. Sara Thoi'
'Christopher J. Chang'

_publ_section_title
;
 Nickel N-Heterocyclic Carbene-Pyridine Complexes that Exhibit High
 Selectivity for Electrocatalytic Reduction of Carbon Dioxide Over Water
;
_journal_name_full Chem.Commun.
_journal_page_first 6578
_journal_paper_doi 10.1039/c1cc10449g
_journal_year 2011
_chemical_formula_moiety 'C18 H16 F12 N6 Ni P2'
_chemical_formula_sum 'C18 H16 F12 N6 Ni P2'
_chemical_formula_weight 665.02
_chemical_name_systematic
;
?
;
_space_group_IT_number 15
_symmetry_cell_setting monoclinic
_symmetry_space_group_name_Hall '-C 2yc'
_symmetry_space_group_name_H-M 'C 1 2/c 1'
_atom_sites_solution_hydrogens geom
_atom_sites_solution_primary direct
_atom_sites_solution_secondary difmap
_audit_creation_method SHELXL-97
_cell_angle_alpha 90.00
_cell_angle_beta 100.4060(10)
_cell_angle_gamma 90.00
_cell_formula_units_Z 4
_cell_length_a 10.0790(7)
_cell_length_b 19.0802(15)
_cell_length_c 12.1281(9)
_cell_measurement_reflns_used 12779
_cell_measurement_temperature 119(2)
_cell_measurement_theta_max 25.333
_cell_measurement_theta_min 2.315
_cell_volume 2294.0(3)
_computing_cell_refinement 'Bruker APEX2 v. 2009.3'
_computing_data_collection 'Bruker APEX2 v. 2009.3'
_computing_data_reduction 'Bruker APEX2 v. 2009.3'
_computing_molecular_graphics ORTEP-32
_computing_publication_material CIFTAB
_computing_structure_refinement 'SHELXL-97 (Sheldrick, 2008)'
_computing_structure_solution 'SHELXS-97 (Sheldrick, 2008)'
_diffrn_ambient_temperature 119(2)
_diffrn_detector_area_resol_mean 8.366
_diffrn_measured_fraction_theta_full 1.000
_diffrn_measured_fraction_theta_max 1.000
_diffrn_measurement_device_type 'Bruker APEX-I CCD'
_diffrn_measurement_method '\f and \w scans'
_diffrn_radiation_monochromator graphite
_diffrn_radiation_source 'fine-focus sealed tube'
_diffrn_radiation_type MoK\a
_diffrn_radiation_wavelength 0.71073
_diffrn_reflns_av_R_equivalents 0.0199
_diffrn_reflns_av_sigmaI/netI 0.0117
_diffrn_reflns_limit_h_max 12
_diffrn_reflns_limit_h_min -12
_diffrn_reflns_limit_k_max 22
_diffrn_reflns_limit_k_min -22
_diffrn_reflns_limit_l_max 14
_diffrn_reflns_limit_l_min -14
_diffrn_reflns_number 12525
_diffrn_reflns_theta_full 25.33
_diffrn_reflns_theta_max 25.33
_diffrn_reflns_theta_min 2.13
_exptl_absorpt_coefficient_mu 1.106
_exptl_absorpt_correction_T_max 0.8091
_exptl_absorpt_correction_T_min 0.7326
_exptl_absorpt_correction_type multi-scan
_exptl_absorpt_process_details 'Blessing, 1995'
_exptl_crystal_colour orange
_exptl_crystal_density_diffrn 1.926
_exptl_crystal_density_method 'not measured'
_exptl_crystal_description block
_exptl_crystal_F_000 1328
_exptl_crystal_size_max 0.30
_exptl_crystal_size_mid 0.20
_exptl_crystal_size_min 0.20
_refine_diff_density_max 0.327
_refine_diff_density_min -0.357
_refine_diff_density_rms 0.070
_refine_ls_extinction_method none
_refine_ls_goodness_of_fit_ref 1.100
_refine_ls_hydrogen_treatment constr
_refine_ls_matrix_type full
_refine_ls_number_parameters 177
_refine_ls_number_reflns 2099
_refine_ls_number_restraints 0
_refine_ls_restrained_S_all 1.100
_refine_ls_R_factor_all 0.0220
_refine_ls_R_factor_gt 0.0217
_refine_ls_shift/su_max 0.001
_refine_ls_shift/su_mean 0.000
_refine_ls_structure_factor_coef Fsqd
_refine_ls_weighting_details 'calc w=1/[\s^2^(Fo^2^)+(0.0271P)^2^+2.8738P] where P=(Fo^2^+2Fc^2^)/3'
_refine_ls_weighting_scheme calc
_refine_ls_wR_factor_gt 0.0570
_refine_ls_wR_factor_ref 0.0572
_reflns_number_gt 2061
_reflns_number_total 2099
_reflns_threshold_expression >2sigma(I)
_cod_data_source_file c1cc10449g.txt
_cod_data_source_block ethyl
_cod_original_sg_symbol_H-M C2/c
_cod_database_code 7106484

loop_
_symmetry_equiv_pos_as_xyz
'x, y, z'
'-x, y, -z+1/2'
'x+1/2, y+1/2, z'
'-x+1/2, y+1/2, -z+1/2'
'-x, -y, -z'
'x, -y, z-1/2'
'-x+1/2, -y+1/2, -z'
'x+1/2, -y+1/2, z-1/2'

loop_
_atom_site_label
_atom_site_type_symbol
_atom_site_fract_x
_atom_site_fract_y
_atom_site_fract_z
_atom_site_U_iso_or_equiv
_atom_site_adp_type
_atom_site_occupancy
_atom_site_symmetry_multiplicity
_atom_site_calc_flag
_atom_site_refinement_flags
_atom_site_disorder_assembly
_atom_site_disorder_group
C1 C 0.12364(15) 0.14192(8) 0.35626(13) 0.0205(3) Uani 1 1 d . . .
H1 H 0.0365 0.1212 0.3409 0.025 Uiso 1 1 calc R . .
C2 C 0.23065(17) 0.10245(9) 0.41080(13) 0.0237(3) Uani 1 1 d . . .
H2 H 0.2172 0.0555 0.4322 0.028 Uiso 1 1 calc R . .
C3 C 0.35767(16) 0.13246(9) 0.43373(13) 0.0251(4) Uani 1 1 d . . .
H3 H 0.4332 0.1055 0.4680 0.030 Uiso 1 1 calc R . .
C4 C 0.37423(16) 0.20216(9) 0.40643(13) 0.0228(3) Uani 1 1 d . . .
H4 H 0.4596 0.2245 0.4238 0.027 Uiso 1 1 calc R . .
C5 C 0.26183(15) 0.23745(8) 0.35314(12) 0.0182(3) Uani 1 1 d . . .
C8 C 0.13682(15) 0.33838(8) 0.28700(12) 0.0180(3) Uani 1 1 d . . .
C6 C 0.36134(17) 0.35891(9) 0.33908(14) 0.0249(3) Uani 1 1 d . . .
H7 H 0.4549 0.3515 0.3655 0.030 Uiso 1 1 calc R . .
C7 C 0.30014(17) 0.41975(9) 0.30596(14) 0.0261(4) Uani 1 1 d . . .
H8 H 0.3432 0.4639 0.3041 0.031 Uiso 1 1 calc R . .
C9 C 0.06461(17) 0.46030(8) 0.22610(13) 0.0237(3) Uani 1 1 d . . .
H9A H 0.0415 0.4527 0.1441 0.028 Uiso 1 1 calc R . .
H9B H 0.1074 0.5070 0.2387 0.028 Uiso 1 1 calc R . .
N1 N 0.13805(12) 0.20844(7) 0.32412(10) 0.0174(3) Uani 1 1 d . . .
N2 N 0.25934(13) 0.30914(7) 0.32668(10) 0.0191(3) Uani 1 1 d . . .
N3 N 0.16254(14) 0.40679(7) 0.27484(11) 0.0209(3) Uani 1 1 d . . .
F1 F -0.33319(11) 0.57640(6) 0.12981(9) 0.0352(3) Uani 1 1 d . . .
F2 F -0.15326(10) 0.54929(5) 0.04931(8) 0.0294(2) Uani 1 1 d . . .
F3 F -0.16128(11) 0.65299(6) 0.13973(9) 0.0379(3) Uani 1 1 d . . .
F4 F -0.18082(11) 0.65111(6) -0.04842(9) 0.0342(3) Uani 1 1 d . . .
F5 F -0.36362(10) 0.67751(5) 0.03045(9) 0.0324(2) Uani 1 1 d . . .
F6 F -0.35412(11) 0.57406(6) -0.05910(9) 0.0366(3) Uani 1 1 d . . .
P2 P -0.25765(4) 0.61448(2) 0.04006(3) 0.01976(11) Uani 1 1 d . . .
Ni1 Ni 0.0000 0.273491(14) 0.2500 0.01563(9) Uani 1 2 d S . .

loop_
_atom_site_aniso_label
_atom_site_aniso_U_11
_atom_site_aniso_U_22
_atom_site_aniso_U_33
_atom_site_aniso_U_23
_atom_site_aniso_U_13
_atom_site_aniso_U_12
C1 0.0189(8) 0.0226(8) 0.0207(8) 0.0006(6) 0.0053(6) 0.0001(6)
C2 0.0256(8) 0.0252(8) 0.0208(8) 0.0027(6) 0.0054(6) 0.0050(7)
C3 0.0206(8) 0.0341(9) 0.0199(8) 0.0013(7) 0.0014(6) 0.0094(7)
C4 0.0149(7) 0.0335(9) 0.0194(8) -0.0031(7) 0.0016(6) 0.0014(6)
C5 0.0156(7) 0.0245(8) 0.0147(7) -0.0024(6) 0.0033(6) -0.0007(6)
C8 0.0192(7) 0.0210(8) 0.0139(7) -0.0007(6) 0.0029(6) -0.0010(6)
C6 0.0193(8) 0.0319(9) 0.0234(8) -0.0052(7) 0.0036(6) -0.0093(7)
C7 0.0259(9) 0.0286(9) 0.0238(8) -0.0041(7) 0.0049(7) -0.0122(7)
C9 0.0331(9) 0.0182(8) 0.0190(7) 0.0008(6) 0.0023(7) -0.0032(7)
N1 0.0141(6) 0.0215(6) 0.0166(6) -0.0003(5) 0.0027(5) 0.0007(5)
N2 0.0151(6) 0.0236(7) 0.0179(6) -0.0020(5) 0.0016(5) -0.0034(5)
N3 0.0246(7) 0.0204(7) 0.0174(6) -0.0016(5) 0.0033(5) -0.0049(5)
F1 0.0322(6) 0.0340(6) 0.0449(6) 0.0120(5) 0.0214(5) 0.0072(4)
F2 0.0222(5) 0.0332(6) 0.0331(5) 0.0027(4) 0.0059(4) 0.0097(4)
F3 0.0304(6) 0.0518(7) 0.0295(6) -0.0150(5) 0.0006(4) -0.0057(5)
F4 0.0406(6) 0.0348(6) 0.0310(6) 0.0047(4) 0.0164(5) -0.0004(5)
F5 0.0288(5) 0.0241(5) 0.0447(6) 0.0021(4) 0.0079(5) 0.0073(4)
F6 0.0300(5) 0.0337(6) 0.0399(6) -0.0092(5) -0.0102(5) 0.0013(4)
P2 0.0166(2) 0.0224(2) 0.0200(2) 0.00003(15) 0.00257(16) 0.00158(15)
Ni1 0.01209(15) 0.01675(15) 0.01717(15) 0.000 0.00025(10) 0.000

loop_
_atom_type_symbol
_atom_type_description
_atom_type_scat_dispersion_real
_atom_type_scat_dispersion_imag
_atom_type_scat_source
C C 0.0033 0.0016 'International Tables Vol C Tables 4.2.6.8 and 6.1.1.4'
H H 0.0000 0.0000 'International Tables Vol C Tables 4.2.6.8 and 6.1.1.4'
N N 0.0061 0.0033 'International Tables Vol C Tables 4.2.6.8 and 6.1.1.4'
F F 0.0171 0.0103 'International Tables Vol C Tables 4.2.6.8 and 6.1.1.4'
P P 0.1023 0.0942 'International Tables Vol C Tables 4.2.6.8 and 6.1.1.4'
Ni Ni 0.3393 1.1124 'International Tables Vol C Tables 4.2.6.8 and 6.1.1.4'

loop_
_geom_angle_atom_site_label_1
_geom_angle_atom_site_label_2
_geom_angle_atom_site_label_3
_geom_angle
_geom_angle_site_symmetry_1
_geom_angle_site_symmetry_3
_geom_angle_publ_flag
N1 C1 C2 122.53(15) . . ?
N1 C1 H1 118.7 . . ?
C2 C1 H1 118.7 . . ?
C1 C2 C3 118.96(15) . . ?
C1 C2 H2 120.5 . . ?
C3 C2 H2 120.5 . . ?
C2 C3 C4 119.69(15) . . ?
C2 C3 H3 120.2 . . ?
C4 C3 H3 120.2 . . ?
C5 C4 C3 117.20(15) . . ?
C5 C4 H4 121.4 . . ?
C3 C4 H4 121.4 . . ?
N1 C5 C4 124.41(15) . . ?
N1 C5 N2 111.21(13) . . ?
C4 C5 N2 124.32(14) . . ?
N3 C8 N2 104.85(13) . . ?
N3 C8 Ni1 140.77(12) . . ?
N2 C8 Ni1 113.63(11) . . ?
C7 C6 N2 105.55(14) . . ?
C7 C6 H7 127.2 . . ?
N2 C6 H7 127.2 . . ?
C6 C7 N3 108.01(14) . . ?
C6 C7 H8 126.0 . . ?
N3 C7 H8 126.0 . . ?
N3 C9 C9 114.02(12) . 2 ?
N3 C9 H9A 108.7 . . ?
C9 C9 H9A 108.7 2 . ?
N3 C9 H9B 108.7 . . ?
C9 C9 H9B 108.7 2 . ?
H9A C9 H9B 107.6 . . ?
C1 N1 C5 117.02(13) . . ?
C1 N1 Ni1 128.84(11) . . ?
C5 N1 Ni1 113.94(10) . . ?
C8 N2 C6 111.40(13) . . ?
C8 N2 C5 117.24(13) . . ?
C6 N2 C5 131.26(13) . . ?
C8 N3 C7 110.20(14) . . ?
C8 N3 C9 126.20(13) . . ?
C7 N3 C9 123.37(13) . . ?
F3 P2 F4 90.28(6) . . ?
F3 P2 F5 90.92(6) . . ?
F4 P2 F5 91.17(6) . . ?
F3 P2 F6 178.77(7) . . ?
F4 P2 F6 90.49(6) . . ?
F5 P2 F6 90.03(6) . . ?
F3 P2 F1 89.61(6) . . ?
F4 P2 F1 178.97(6) . . ?
F5 P2 F1 89.85(6) . . ?
F6 P2 F1 89.61(6) . . ?
F3 P2 F2 90.13(6) . . ?
F4 P2 F2 89.71(6) . . ?
F5 P2 F2 178.63(6) . . ?
F6 P2 F2 88.91(6) . . ?
F1 P2 F2 89.27(5) . . ?
C8 Ni1 C8 95.83(10) . 2 ?
C8 Ni1 N1 166.89(6) . 2 ?
C8 Ni1 N1 82.87(6) 2 2 ?
C8 Ni1 N1 82.87(6) . . ?
C8 Ni1 N1 166.89(6) 2 . ?
N1 Ni1 N1 101.31(8) 2 . ?

loop_
_geom_bond_atom_site_label_1
_geom_bond_atom_site_label_2
_geom_bond_distance
_geom_bond_site_symmetry_2
_geom_bond_publ_flag
C1 N1 1.343(2) . ?
C1 C2 1.382(2) . ?
C1 H1 0.9500 . ?
C2 C3 1.384(2) . ?
C2 H2 0.9500 . ?
C3 C4 1.388(3) . ?
C3 H3 0.9500 . ?
C4 C5 1.375(2) . ?
C4 H4 0.9500 . ?
C5 N1 1.352(2) . ?
C5 N2 1.404(2) . ?
C8 N3 1.344(2) . ?
C8 N2 1.361(2) . ?
C8 Ni1 1.8473(15) . ?
C6 C7 1.342(3) . ?
C6 N2 1.388(2) . ?
C6 H7 0.9500 . ?
C7 N3 1.392(2) . ?
C7 H8 0.9500 . ?
C9 N3 1.468(2) . ?
C9 C9 1.518(3) 2 ?
C9 H9A 0.9900 . ?
C9 H9B 0.9900 . ?
N1 Ni1 1.9578(13) . ?
F1 P2 1.6099(10) . ?
F2 P2 1.6198(10) . ?
F3 P2 1.5877(11) . ?
F4 P2 1.5937(10) . ?
F5 P2 1.5988(10) . ?
F6 P2 1.6013(10) . ?
Ni1 C8 1.8473(15) 2 ?
Ni1 N1 1.9578(13) 2 ?

loop_
_geom_torsion_atom_site_label_1
_geom_torsion_atom_site_label_2
_geom_torsion_atom_site_label_3
_geom_torsion_atom_site_label_4
_geom_torsion
_geom_torsion_site_symmetry_1
_geom_torsion_site_symmetry_2
_geom_torsion_site_symmetry_3
_geom_torsion_site_symmetry_4
_geom_torsion_publ_flag
N1 C1 C2 C3 0.2(2) . . . . ?
C1 C2 C3 C4 2.9(2) . . . . ?
C2 C3 C4 C5 -2.4(2) . . . . ?
C3 C4 C5 N1 -1.3(2) . . . . ?
C3 C4 C5 N2 175.49(14) . . . . ?
N2 C6 C7 N3 0.48(18) . . . . ?
C2 C1 N1 C5 -3.7(2) . . . . ?
C2 C1 N1 Ni1 -178.30(11) . . . . ?
C4 C5 N1 C1 4.3(2) . . . . ?
N2 C5 N1 C1 -172.81(13) . . . . ?
C4 C5 N1 Ni1 179.70(12) . . . . ?
N2 C5 N1 Ni1 2.56(15) . . . . ?
N3 C8 N2 C6 -0.15(16) . . . . ?
Ni1 C8 N2 C6 172.01(10) . . . . ?
N3 C8 N2 C5 176.68(12) . . . . ?
Ni1 C8 N2 C5 -11.16(16) . . . . ?
C7 C6 N2 C8 -0.22(18) . . . . ?
C7 C6 N2 C5 -176.46(15) . . . . ?
N1 C5 N2 C8 5.38(18) . . . . ?
C4 C5 N2 C8 -171.77(14) . . . . ?
N1 C5 N2 C6 -178.56(15) . . . . ?
C4 C5 N2 C6 4.3(3) . . . . ?
N2 C8 N3 C7 0.45(16) . . . . ?
Ni1 C8 N3 C7 -168.15(14) . . . . ?
N2 C8 N3 C9 174.99(13) . . . . ?
Ni1 C8 N3 C9 6.4(3) . . . . ?
C6 C7 N3 C8 -0.61(18) . . . . ?
C6 C7 N3 C9 -175.33(14) . . . . ?
C9 C9 N3 C8 49.6(2) 2 . . . ?
C9 C9 N3 C7 -136.57(15) 2 . . . ?
N3 C8 Ni1 C8 -15.65(14) . . . 2 ?
N2 C8 Ni1 C8 176.38(14) . . . 2 ?
N3 C8 Ni1 N1 67.9(4) . . . 2 ?
N2 C8 Ni1 N1 -100.0(3) . . . 2 ?
N3 C8 Ni1 N1 177.48(19) . . . . ?
N2 C8 Ni1 N1 9.52(10) . . . . ?
C1 N1 Ni1 C8 167.89(14) . . . . ?
C5 N1 Ni1 C8 -6.80(11) . . . . ?
C1 N1 Ni1 C8 82.8(3) . . . 2 ?
C5 N1 Ni1 C8 -91.9(3) . . . 2 ?
C1 N1 Ni1 N1 -24.70(11) . . . 2 ?
C5 N1 Ni1 N1 160.60(12) . . . 2 ?
